data_7025173
loop_
_publ_author_name
'Mart\'inez Belmonte, Marta'
'Wezenberg, Sander J.'
'Haak, Robert M.'
'Anselmo, Daniele'
'Escudero-Ad\'an, Eduardo C'
'Benet-Buchholz, Jordi'
'Kleij, Arjan W.'

_publ_section_title
;
 Self-assembly of Zn(salphen) complexes: steric regulation, stability
 studies and crystallographic analysis revealing an unexpected dimeric
 3,3'-t-Bu-substituted Zn(salphen) complex.
;
_journal_issue 19
_journal_name_full 'Dalton transactions (Cambridge, England : 2003)'
_journal_page_first 4541
_journal_page_last 4550
_journal_paper_doi 10.1039/b925560e
_journal_volume 39
_journal_year 2010
_chemical_formula_sum 'C58 H63 N5 O4 Zn2'
_chemical_formula_weight 1024.87
_chemical_name_systematic
;
?
;
_space_group_IT_number 2
_symmetry_cell_setting triclinic
_symmetry_space_group_name_Hall '-P 1'
_symmetry_space_group_name_H-M 'P -1'
_atom_sites_solution_hydrogens geom
_atom_sites_solution_primary direct
_atom_sites_solution_secondary difmap
_audit_creation_method SHELXL-97
_cell_angle_alpha 94.283(2)
_cell_angle_beta 91.422(2)
_cell_angle_gamma 97.6590(10)
_cell_formula_units_Z 2
_cell_length_a 11.5175(7)
_cell_length_b 13.5978(9)
_cell_length_c 16.0896(11)
_cell_measurement_reflns_used 6909
_cell_measurement_temperature 100(2)
_cell_measurement_theta_max 36.50
_cell_measurement_theta_min 3.03
_cell_volume 2488.8(3)
_computing_cell_refinement 'Bruker APEX2 v2009.1-0'
_computing_data_collection 'Bruker APEX2 v2009.1-0'
_computing_data_reduction 'Bruker SAINT V7.60A'
_computing_molecular_graphics 'Bruker SHELXTL'
_computing_publication_material 'Bruker SHELXTL'
_computing_structure_refinement 'SHELXS-97 (Sheldrick, 2008)'
_computing_structure_solution 'SHELXS-97 (Sheldrick, 2008)'
_diffrn_ambient_temperature 100(2)
_diffrn_detector_area_resol_mean 512
_diffrn_detector_type '4K CCD area detector APEX II'
_diffrn_measured_fraction_theta_full 0.941
_diffrn_measured_fraction_theta_max 0.941
_diffrn_measurement_device_type 'Kappa 4-axis goniometer bruker-nonius'
_diffrn_measurement_method
;
Fullsphere data collection, phi and omega scans
;
_diffrn_measurement_specimen_support 'magnetic support whith 10 micron nylon fiber cryoloop'
_diffrn_radiation_monochromator 'Multilayer Montel 200 mirrors'
_diffrn_radiation_type MoK\a
_diffrn_radiation_wavelength 0.71073
_diffrn_reflns_av_R_equivalents 0.0346
_diffrn_reflns_av_sigmaI/netI 0.0437
_diffrn_reflns_limit_h_max 19
_diffrn_reflns_limit_h_min -19
_diffrn_reflns_limit_k_max 22
_diffrn_reflns_limit_k_min -22
_diffrn_reflns_limit_l_max 20
_diffrn_reflns_limit_l_min -26
_diffrn_reflns_number 54401
_diffrn_reflns_theta_full 36.62
_diffrn_reflns_theta_max 36.62
_diffrn_reflns_theta_min 2.88
_diffrn_source 'rotating anode X-ray tube'
_diffrn_source_current 70
_diffrn_source_power 50
_diffrn_source_size '3 mm x 0.3 mm fine focus'
_diffrn_source_type 'Bruker-Nonius FR 591'
_exptl_absorpt_coefficient_mu 1.017
_exptl_absorpt_correction_T_max 1.0
_exptl_absorpt_correction_T_min 0.9152
_exptl_absorpt_correction_type empirical
_exptl_absorpt_process_details
;
SADABS Version 2008/1 Bruker-Nonius
Blessing, Acta Cryst. (1995) A51 33-38
;
_exptl_crystal_colour orange
_exptl_crystal_density_diffrn 1.368
_exptl_crystal_density_method 'not measured'
_exptl_crystal_description Block
_exptl_crystal_F_000 1076
_exptl_crystal_size_max 0.40
_exptl_crystal_size_mid 0.40
_exptl_crystal_size_min 0.30
_refine_diff_density_max 1.435
_refine_diff_density_min -1.130
_refine_diff_density_rms 0.080
_refine_ls_extinction_method none
_refine_ls_goodness_of_fit_ref 1.034
_refine_ls_hydrogen_treatment noref
_refine_ls_matrix_type full
_refine_ls_number_parameters 648
_refine_ls_number_reflns 23200
_refine_ls_number_restraints 3
_refine_ls_restrained_S_all 1.034
_refine_ls_R_factor_all 0.0549
_refine_ls_R_factor_gt 0.0400
_refine_ls_shift/su_max 0.003
_refine_ls_shift/su_mean 0.000
_refine_ls_structure_factor_coef Fsqd
_refine_ls_weighting_details 'calc w=1/[\s^2^(Fo^2^)+(0.0673P)^2^+0.2658P] where P=(Fo^2^+2Fc^2^)/3'
_refine_ls_weighting_scheme calc
_refine_ls_wR_factor_gt 0.1086
_refine_ls_wR_factor_ref 0.1167
_reflns_number_gt 18247
_reflns_number_total 23200
_reflns_threshold_expression >2sigma(I)
_cod_data_source_file b925560e.txt
_cod_data_source_block da111_0m
_cod_depositor_comments
;
The following automatic conversions were performed:
'_diffrn_measurement_specimen_suppport' tag replaced with
'_diffrn_measurement_specimen_support'.

Automatic conversion script
Id: cif_correct_tags 1440 2010-10-19 06:21:57Z saulius 

The following automatic conversions were performed:

'_symmetry_cell_setting' value 'Triclinic' changed to 'triclinic'
according to /home/saulius/struct/CIF-dictionaries/cif_core.dic
dictionary named 'cif_core.dic' version 2.4.2 from 2011-04-26.

Automatic conversion script
Id: cif_fix_values 1891 2012-01-12 08:04:46Z andrius 
;
_cod_original_sg_symbol_H-M P-1
_cod_database_code 7025173

loop_
_symmetry_equiv_pos_as_xyz
'x, y, z'
'-x, -y, -z'

loop_
_atom_site_label
_atom_site_type_symbol
_atom_site_fract_x
_atom_site_fract_y
_atom_site_fract_z
_atom_site_U_iso_or_equiv
_atom_site_adp_type
_atom_site_occupancy
_atom_site_symmetry_multiplicity
_atom_site_calc_flag
_atom_site_refinement_flags
_atom_site_disorder_assembly
_atom_site_disorder_group
C1A C 0.11800(9) 0.64999(8) 0.01860(7) 0.01813(17) Uani 1 1 d . A .
C2A C 0.09658(10) 0.70872(9) -0.04989(8) 0.02026(19) Uani 1 1 d . . .
C3A C 0.09858(11) 0.66587(10) -0.13083(8) 0.0244(2) Uani 1 1 d . . .
H3A H 0.0872 0.7057 -0.1756 0.029 Uiso 1 1 calc R . .
C4A C 0.11655(11) 0.56685(10) -0.15001(8) 0.0249(2) Uani 1 1 d . . .
H4A H 0.1168 0.5403 -0.2063 0.030 Uiso 1 1 calc R . .
C5A C 0.13378(10) 0.50898(9) -0.08535(8) 0.0220(2) Uani 1 1 d . . .
H5A H 0.1434 0.4411 -0.0973 0.026 Uiso 1 1 calc R . .
C6A C 0.13731(9) 0.54880(8) -0.00178(7) 0.01846(18) Uani 1 1 d . . .
C7A C 0.15625(9) 0.48076(8) 0.06004(7) 0.01842(18) Uani 1 1 d . A .
H7A H 0.1504 0.4122 0.0416 0.022 Uiso 1 1 calc R . .
C8A C 0.06995(12) 0.81608(9) -0.03269(9) 0.0252(2) Uani 1 1 d . . .
C9A C 0.16902(13) 0.87993(10) 0.02070(10) 0.0312(3) Uani 1 1 d . . .
H9A1 H 0.1527 0.9490 0.0271 0.047 Uiso 1 1 calc R . .
H9A2 H 0.2437 0.8775 -0.0068 0.047 Uiso 1 1 calc R . .
H9A3 H 0.1737 0.8540 0.0757 0.047 Uiso 1 1 calc R . .
C10A C -0.04852(12) 0.81299(10) 0.01056(10) 0.0284(2) Uani 1 1 d . . .
H10A H -0.0465 0.7750 0.0599 0.043 Uiso 1 1 calc R . .
H10B H -0.1116 0.7810 -0.0283 0.043 Uiso 1 1 calc R . .
H10C H -0.0626 0.8810 0.0275 0.043 Uiso 1 1 calc R . .
C11A C 0.05667(17) 0.86719(11) -0.11385(11) 0.0375(3) Uani 1 1 d . . .
H11A H 0.0393 0.9351 -0.1005 0.056 Uiso 1 1 calc R . .
H11B H -0.0075 0.8295 -0.1488 0.056 Uiso 1 1 calc R . .
H11C H 0.1298 0.8695 -0.1440 0.056 Uiso 1 1 calc R . .
C12A C 0.19223(9) 0.43164(8) 0.19467(7) 0.01757(17) Uani 1 1 d . A .
C13A C 0.23475(10) 0.34190(8) 0.17430(8) 0.0216(2) Uani 1 1 d . . .
H13A H 0.2549 0.3251 0.1186 0.026 Uiso 1 1 calc R . .
C14A C 0.24765(11) 0.27695(9) 0.23573(9) 0.0250(2) Uani 1 1 d . . .
H14A H 0.2757 0.2155 0.2216 0.030 Uiso 1 1 calc R . .
C15A C 0.21978(12) 0.30122(9) 0.31756(9) 0.0271(2) Uani 1 1 d . . .
H15A H 0.2292 0.2565 0.3591 0.032 Uiso 1 1 calc R . .
C16A C 0.17803(11) 0.39089(9) 0.33882(8) 0.0238(2) Uani 1 1 d . . .
H16A H 0.1596 0.4077 0.3949 0.029 Uiso 1 1 calc R . .
C17A C 0.16320(9) 0.45637(8) 0.27736(7) 0.01792(17) Uani 1 1 d . A .
C18A C 0.07389(9) 0.57566(8) 0.35855(8) 0.01925(18) Uani 1 1 d . A .
H18A H 0.0510 0.5241 0.3939 0.023 Uiso 1 1 calc R . .
C19A C 0.04202(10) 0.67334(8) 0.38274(7) 0.01963(19) Uani 1 1 d . . .
C20A C -0.02399(15) 0.68043(14) 0.45476(11) 0.0216(4) Uani 0.829(10) 1 d PD A 1
H20A H -0.0439 0.6230 0.4844 0.026 Uiso 0.829(10) 1 calc PR A 1
C21A C -0.06032(17) 0.76903(18) 0.48325(14) 0.0230(4) Uani 0.829(10) 1 d PD A 1
H21A H -0.0986 0.7748 0.5347 0.028 Uiso 0.829(10) 1 calc PR A 1
C22A C -0.03959(17) 0.85018(16) 0.43485(14) 0.0209(4) Uani 0.829(10) 1 d PD A 1
H22A H -0.0687 0.9101 0.4528 0.025 Uiso 0.829(10) 1 calc PR A 1
C20' C -0.04301(17) 0.66329(16) 0.44845(14) 0.047(3) Uani 0.171(10) 1 d PRD A 2
H20' H -0.0642 0.6026 0.4734 0.057 Uiso 0.171(10) 1 calc PR A 2
C21' C -0.0901(19) 0.7491(11) 0.4714(12) 0.047(3) Uani 0.171(10) 1 d PD A 2
H21' H -0.1382 0.7512 0.5185 0.057 Uiso 0.171(10) 1 calc PR A 2
C22' C -0.0682(19) 0.8308(12) 0.4273(12) 0.047(3) Uani 0.171(10) 1 d PD A 2
H22' H -0.1144 0.8827 0.4390 0.057 Uiso 0.171(10) 1 calc PR A 2
C23A C 0.02156(10) 0.84707(9) 0.36180(8) 0.02040(19) Uani 1 1 d . . .
C24A C 0.07529(9) 0.75996(8) 0.33999(7) 0.01761(17) Uani 1 1 d . A .
C25A C 0.02442(10) 0.93218(9) 0.30435(8) 0.0216(2) Uani 1 1 d . A .
C26A C -0.05275(14) 1.01043(11) 0.33504(10) 0.0324(3) Uani 1 1 d . . .
H26A H -0.1325 0.9778 0.3427 0.049 Uiso 1 1 calc R A .
H26B H -0.0548 1.0597 0.2938 0.049 Uiso 1 1 calc R . .
H26C H -0.0202 1.0438 0.3883 0.049 Uiso 1 1 calc R . .
C27A C -0.02553(13) 0.88707(10) 0.21805(9) 0.0294(3) Uani 1 1 d . . .
H27A H 0.0228 0.8376 0.1962 0.044 Uiso 1 1 calc R A .
H27B H -0.0250 0.9399 0.1798 0.044 Uiso 1 1 calc R . .
H27C H -0.1061 0.8550 0.2233 0.044 Uiso 1 1 calc R . .
C28A C 0.14787(13) 0.98717(11) 0.29436(12) 0.0351(3) Uani 1 1 d . . .
H28A H 0.1816 1.0140 0.3492 0.053 Uiso 1 1 calc R A .
H28B H 0.1434 1.0419 0.2586 0.053 Uiso 1 1 calc R . .
H28C H 0.1975 0.9408 0.2689 0.053 Uiso 1 1 calc R . .
C1B C 0.43262(9) 0.62386(8) 0.22565(8) 0.01814(18) Uani 1 1 d . A .
C2B C 0.50355(10) 0.60845(9) 0.15540(8) 0.0211(2) Uani 1 1 d . . .
C3B C 0.56705(11) 0.52759(9) 0.15408(10) 0.0265(2) Uani 1 1 d . . .
H3B H 0.6125 0.5152 0.1069 0.032 Uiso 1 1 calc R . .
C4B C 0.56719(11) 0.46418(9) 0.21839(10) 0.0286(3) Uani 1 1 d . . .
H4B H 0.6082 0.4080 0.2134 0.034 Uiso 1 1 calc R . .
C5B C 0.50712(10) 0.48426(9) 0.28909(10) 0.0255(2) Uani 1 1 d . . .
H5B H 0.5097 0.4436 0.3344 0.031 Uiso 1 1 calc R . .
C6B C 0.44161(9) 0.56499(8) 0.29457(8) 0.02034(19) Uani 1 1 d . . .
C7B C 0.39282(10) 0.58440(9) 0.37545(8) 0.0211(2) Uani 1 1 d . . .
H7B H 0.3971 0.5361 0.4147 0.025 Uiso 1 1 calc R . .
C8B C 0.51744(10) 0.68140(9) 0.08673(8) 0.0229(2) Uani 1 1 d . . .
C9B C 0.56567(13) 0.78559(10) 0.12722(10) 0.0301(3) Uani 1 1 d . . .
H9B1 H 0.5677 0.8342 0.0851 0.045 Uiso 1 1 calc R . .
H9B2 H 0.6451 0.7848 0.1502 0.045 Uiso 1 1 calc R . .
H9B3 H 0.5148 0.8040 0.1721 0.045 Uiso 1 1 calc R . .
C10B C 0.40174(12) 0.68478(12) 0.03990(9) 0.0316(3) Uani 1 1 d . . .
H10D H 0.3700 0.6176 0.0167 0.047 Uiso 1 1 calc R . .
H10E H 0.4148 0.7288 -0.0054 0.047 Uiso 1 1 calc R . .
H10F H 0.3459 0.7101 0.0783 0.047 Uiso 1 1 calc R . .
C11B C 0.60527(13) 0.65336(12) 0.02162(10) 0.0335(3) Uani 1 1 d . . .
H11D H 0.5782 0.5867 -0.0048 0.050 Uiso 1 1 calc R . .
H11E H 0.6823 0.6538 0.0491 0.050 Uiso 1 1 calc R . .
H11F H 0.6113 0.7016 -0.0209 0.050 Uiso 1 1 calc R . .
C12B C 0.29692(10) 0.67318(9) 0.47894(8) 0.0219(2) Uani 1 1 d . . .
C13B C 0.26630(12) 0.59563(11) 0.52995(9) 0.0279(2) Uani 1 1 d . . .
H13B H 0.2813 0.5302 0.5132 0.034 Uiso 1 1 calc R . .
C14B C 0.21375(14) 0.61453(13) 0.60538(10) 0.0351(3) Uani 1 1 d . . .
H14B H 0.1941 0.5619 0.6403 0.042 Uiso 1 1 calc R . .
C15B C 0.18988(14) 0.70923(14) 0.63011(10) 0.0368(3) Uani 1 1 d . . .
H15B H 0.1530 0.7211 0.6814 0.044 Uiso 1 1 calc R . .
C16B C 0.21992(13) 0.78716(12) 0.57993(9) 0.0303(3) Uani 1 1 d . . .
H16B H 0.2027 0.8520 0.5967 0.036 Uiso 1 1 calc R . .
C17B C 0.27540(10) 0.77005(10) 0.50493(8) 0.0231(2) Uani 1 1 d . . .
C18B C 0.34363(11) 0.93493(9) 0.47729(9) 0.0246(2) Uani 1 1 d . . .
H18B H 0.3373 0.9517 0.5352 0.030 Uiso 1 1 calc R . .
C19B C 0.38957(11) 1.01341(9) 0.42702(9) 0.0252(2) Uani 1 1 d . . .
C20B C 0.39799(12) 1.11060(10) 0.46693(11) 0.0307(3) Uani 1 1 d . . .
H20B H 0.3729 1.1198 0.5225 0.037 Uiso 1 1 calc R . .
C21B C 0.44228(13) 1.19198(10) 0.42578(12) 0.0341(3) Uani 1 1 d . . .
H21B H 0.4459 1.2574 0.4519 0.041 Uiso 1 1 calc R . .
C22B C 0.48178(12) 1.17688(10) 0.34519(11) 0.0315(3) Uani 1 1 d . . .
H22B H 0.5124 1.2336 0.3176 0.038 Uiso 1 1 calc R . .
C23B C 0.47884(11) 1.08343(9) 0.30286(10) 0.0260(2) Uani 1 1 d . . .
C24B C 0.42974(10) 0.99754(9) 0.34418(9) 0.0226(2) Uani 1 1 d . A .
C25B C 0.52855(12) 1.07236(10) 0.21592(10) 0.0284(3) Uani 1 1 d . . .
C26B C 0.57218(16) 1.17347(11) 0.18260(13) 0.0404(4) Uani 1 1 d . . .
H26D H 0.5065 1.2119 0.1779 0.061 Uiso 1 1 calc R . .
H26E H 0.6051 1.1626 0.1276 0.061 Uiso 1 1 calc R . .
H26F H 0.6328 1.2103 0.2211 0.061 Uiso 1 1 calc R . .
C27B C 0.63552(12) 1.01536(11) 0.22135(11) 0.0309(3) Uani 1 1 d . . .
H27D H 0.6966 1.0543 0.2583 0.046 Uiso 1 1 calc R . .
H27E H 0.6662 1.0047 0.1656 0.046 Uiso 1 1 calc R . .
H27F H 0.6117 0.9509 0.2437 0.046 Uiso 1 1 calc R . .
C28B C 0.43425(13) 1.01844(11) 0.15260(10) 0.0317(3) Uani 1 1 d . . .
H28D H 0.4056 0.9526 0.1707 0.048 Uiso 1 1 calc R . .
H28E H 0.4683 1.0109 0.0976 0.048 Uiso 1 1 calc R . .
H28F H 0.3689 1.0575 0.1492 0.048 Uiso 1 1 calc R . .
C1S C 0.68361(14) 0.66165(12) 0.40201(12) 0.0375(3) Uani 1 1 d . . .
C2S C 0.7140(2) 0.70758(19) 0.32514(15) 0.0602(6) Uani 1 1 d . . .
H2S1 H 0.6967 0.6579 0.2776 0.090 Uiso 1 1 calc R . .
H2S2 H 0.7978 0.7333 0.3273 0.090 Uiso 1 1 calc R . .
H2S3 H 0.6681 0.7624 0.3187 0.090 Uiso 1 1 calc R . .
N1 N 0.13057(8) 0.55280(7) 0.29322(6) 0.01767(16) Uani 1 1 d . . .
N2 N 0.18048(8) 0.50473(7) 0.13835(6) 0.01787(16) Uani 1 1 d . . .
N1B N 0.34390(8) 0.66186(7) 0.39876(7) 0.01974(17) Uani 1 1 d . . .
N2B N 0.31020(9) 0.84319(8) 0.44973(7) 0.02178(17) Uani 1 1 d . . .
N1S N 0.65926(13) 0.62532(11) 0.46146(11) 0.0392(3) Uani 1 1 d . . .
O3 O 0.11621(8) 0.68909(6) 0.09497(5) 0.01987(14) Uani 1 1 d . . .
O6 O 0.15616(7) 0.76084(6) 0.28168(5) 0.01697(13) Uani 1 1 d . . .
O1B O 0.35848(7) 0.69251(6) 0.22686(6) 0.01766(14) Uani 1 1 d . . .
O2B O 0.42548(8) 0.90881(6) 0.30562(6) 0.02338(16) Uani 1 1 d . . .
Zn1 Zn 0.181714(11) 0.645848(9) 0.196448(8) 0.01564(3) Uani 1 1 d . A .
Zn2 Zn 0.329744(11) 0.785631(9) 0.328706(9) 0.01708(3) Uani 1 1 d . A .

loop_
_atom_site_aniso_label
_atom_site_aniso_U_11
_atom_site_aniso_U_22
_atom_site_aniso_U_33
_atom_site_aniso_U_23
_atom_site_aniso_U_13
_atom_site_aniso_U_12
C1A 0.0185(4) 0.0198(4) 0.0171(4) 0.0042(3) 0.0025(3) 0.0042(3)
C2A 0.0211(4) 0.0222(5) 0.0183(5) 0.0066(4) 0.0013(4) 0.0030(4)
C3A 0.0247(5) 0.0316(6) 0.0181(5) 0.0073(4) 0.0030(4) 0.0051(4)
C4A 0.0252(5) 0.0344(6) 0.0163(5) 0.0016(4) 0.0037(4) 0.0079(4)
C5A 0.0202(4) 0.0289(5) 0.0179(5) -0.0001(4) 0.0036(4) 0.0078(4)
C6A 0.0186(4) 0.0205(4) 0.0173(5) 0.0025(3) 0.0033(3) 0.0054(3)
C7A 0.0195(4) 0.0180(4) 0.0188(5) 0.0012(3) 0.0036(4) 0.0061(3)
C8A 0.0317(6) 0.0202(5) 0.0244(6) 0.0076(4) -0.0026(4) 0.0034(4)
C9A 0.0371(7) 0.0229(5) 0.0320(7) 0.0059(5) -0.0042(5) -0.0027(5)
C10A 0.0328(6) 0.0219(5) 0.0322(7) 0.0013(4) -0.0023(5) 0.0109(4)
C11A 0.0565(9) 0.0276(6) 0.0290(7) 0.0128(5) -0.0064(6) 0.0042(6)
C12A 0.0187(4) 0.0160(4) 0.0189(5) 0.0035(3) 0.0035(3) 0.0041(3)
C13A 0.0246(5) 0.0192(4) 0.0226(5) 0.0034(4) 0.0049(4) 0.0074(4)
C14A 0.0293(5) 0.0195(5) 0.0290(6) 0.0071(4) 0.0071(5) 0.0091(4)
C15A 0.0329(6) 0.0232(5) 0.0292(6) 0.0118(4) 0.0098(5) 0.0115(4)
C16A 0.0296(5) 0.0227(5) 0.0222(5) 0.0094(4) 0.0089(4) 0.0089(4)
C17A 0.0190(4) 0.0165(4) 0.0195(5) 0.0047(3) 0.0045(3) 0.0044(3)
C18A 0.0183(4) 0.0213(4) 0.0198(5) 0.0062(4) 0.0052(4) 0.0053(3)
C19A 0.0195(4) 0.0231(5) 0.0186(5) 0.0047(4) 0.0065(4) 0.0085(4)
C20A 0.0204(7) 0.0259(7) 0.0197(7) 0.0053(5) 0.0068(5) 0.0045(5)
C21A 0.0209(7) 0.0298(8) 0.0187(7) -0.0002(6) 0.0067(6) 0.0050(6)
C22A 0.0196(7) 0.0235(8) 0.0203(7) -0.0022(5) 0.0035(6) 0.0068(5)
C20' 0.067(6) 0.037(4) 0.051(6) 0.024(3) 0.050(5) 0.037(4)
C21' 0.067(6) 0.037(4) 0.051(6) 0.024(3) 0.050(5) 0.037(4)
C22' 0.067(6) 0.037(4) 0.051(6) 0.024(3) 0.050(5) 0.037(4)
C23A 0.0213(4) 0.0230(5) 0.0190(5) 0.0011(4) 0.0027(4) 0.0107(4)
C24A 0.0184(4) 0.0205(4) 0.0157(4) 0.0026(3) 0.0041(3) 0.0081(3)
C25A 0.0231(5) 0.0205(5) 0.0234(5) 0.0020(4) 0.0007(4) 0.0106(4)
C26A 0.0381(7) 0.0301(6) 0.0327(7) -0.0002(5) 0.0010(6) 0.0198(5)
C27A 0.0397(7) 0.0260(6) 0.0243(6) 0.0028(4) -0.0032(5) 0.0121(5)
C28A 0.0288(6) 0.0251(6) 0.0532(10) 0.0086(6) 0.0001(6) 0.0076(5)
C1B 0.0154(4) 0.0169(4) 0.0228(5) 0.0014(3) 0.0043(3) 0.0041(3)
C2B 0.0182(4) 0.0206(5) 0.0251(5) -0.0009(4) 0.0066(4) 0.0046(3)
C3B 0.0211(5) 0.0231(5) 0.0359(7) -0.0033(5) 0.0079(5) 0.0068(4)
C4B 0.0256(5) 0.0195(5) 0.0425(8) -0.0002(5) 0.0056(5) 0.0098(4)
C5B 0.0216(5) 0.0184(5) 0.0381(7) 0.0047(4) 0.0028(5) 0.0071(4)
C6B 0.0174(4) 0.0175(4) 0.0276(6) 0.0047(4) 0.0039(4) 0.0056(3)
C7B 0.0186(4) 0.0207(4) 0.0254(5) 0.0068(4) 0.0019(4) 0.0054(3)
C8B 0.0191(4) 0.0264(5) 0.0239(5) 0.0013(4) 0.0084(4) 0.0045(4)
C9B 0.0316(6) 0.0262(6) 0.0325(7) 0.0043(5) 0.0107(5) 0.0013(5)
C10B 0.0251(5) 0.0478(8) 0.0235(6) 0.0077(5) 0.0067(5) 0.0071(5)
C11B 0.0286(6) 0.0421(8) 0.0310(7) 0.0017(6) 0.0150(5) 0.0077(5)
C12B 0.0205(4) 0.0276(5) 0.0184(5) 0.0056(4) 0.0017(4) 0.0039(4)
C13B 0.0290(5) 0.0337(6) 0.0220(6) 0.0096(5) 0.0022(4) 0.0036(5)
C14B 0.0383(7) 0.0452(8) 0.0219(6) 0.0111(6) 0.0051(5) 0.0007(6)
C15B 0.0378(7) 0.0526(9) 0.0198(6) 0.0031(6) 0.0083(5) 0.0040(6)
C16B 0.0317(6) 0.0392(7) 0.0194(6) -0.0021(5) 0.0040(5) 0.0048(5)
C17B 0.0224(5) 0.0290(5) 0.0180(5) 0.0017(4) 0.0012(4) 0.0043(4)
C18B 0.0242(5) 0.0263(5) 0.0236(6) -0.0030(4) -0.0007(4) 0.0070(4)
C19B 0.0239(5) 0.0215(5) 0.0300(6) -0.0021(4) -0.0026(4) 0.0058(4)
C20B 0.0291(6) 0.0261(6) 0.0362(7) -0.0074(5) -0.0062(5) 0.0081(4)
C21B 0.0338(6) 0.0197(5) 0.0478(9) -0.0061(5) -0.0098(6) 0.0067(5)
C22B 0.0294(6) 0.0192(5) 0.0456(9) 0.0019(5) -0.0068(6) 0.0039(4)
C23B 0.0227(5) 0.0190(5) 0.0361(7) 0.0038(4) -0.0042(5) 0.0027(4)
C24B 0.0201(4) 0.0195(4) 0.0281(6) 0.0015(4) -0.0029(4) 0.0031(4)
C25B 0.0276(5) 0.0215(5) 0.0364(7) 0.0080(5) -0.0006(5) 0.0012(4)
C26B 0.0453(8) 0.0248(6) 0.0515(11) 0.0135(6) 0.0033(7) -0.0001(6)
C27B 0.0254(5) 0.0280(6) 0.0398(8) 0.0073(5) 0.0029(5) 0.0024(4)
C28B 0.0325(6) 0.0303(6) 0.0327(7) 0.0075(5) -0.0016(5) 0.0027(5)
C1S 0.0363(7) 0.0346(7) 0.0397(9) 0.0011(6) -0.0048(6) 0.0004(6)
C2S 0.0654(13) 0.0655(13) 0.0410(11) 0.0155(9) -0.0153(9) -0.0263(10)
N1 0.0188(4) 0.0176(4) 0.0180(4) 0.0042(3) 0.0046(3) 0.0054(3)
N2 0.0200(4) 0.0173(4) 0.0176(4) 0.0036(3) 0.0038(3) 0.0054(3)
N1B 0.0195(4) 0.0213(4) 0.0198(4) 0.0052(3) 0.0035(3) 0.0052(3)
N2B 0.0217(4) 0.0239(4) 0.0202(5) 0.0004(3) 0.0014(3) 0.0053(3)
N1S 0.0413(7) 0.0337(6) 0.0433(8) 0.0020(6) 0.0015(6) 0.0083(5)
O3 0.0258(4) 0.0193(3) 0.0160(4) 0.0032(3) 0.0021(3) 0.0076(3)
O6 0.0166(3) 0.0186(3) 0.0168(3) 0.0021(3) 0.0044(3) 0.0055(2)
O1B 0.0163(3) 0.0174(3) 0.0208(4) 0.0028(3) 0.0045(3) 0.0067(2)
O2B 0.0252(4) 0.0182(3) 0.0265(4) 0.0017(3) 0.0040(3) 0.0017(3)
Zn1 0.01794(5) 0.01535(5) 0.01486(6) 0.00309(4) 0.00401(4) 0.00502(4)
Zn2 0.01781(6) 0.01661(6) 0.01775(6) 0.00224(4) 0.00292(4) 0.00480(4)

loop_
_atom_type_symbol
_atom_type_description
_atom_type_scat_dispersion_real
_atom_type_scat_dispersion_imag
_atom_type_scat_source
C C 0.0033 0.0016 'International Tables Vol C Tables 4.2.6.8 and 6.1.1.4'
H H 0.0000 0.0000 'International Tables Vol C Tables 4.2.6.8 and 6.1.1.4'
N N 0.0061 0.0033 'International Tables Vol C Tables 4.2.6.8 and 6.1.1.4'
O O 0.0106 0.0060 'International Tables Vol C Tables 4.2.6.8 and 6.1.1.4'
Zn Zn 0.2839 1.4301 'International Tables Vol C Tables 4.2.6.8 and 6.1.1.4'

loop_
_geom_angle_atom_site_label_1
_geom_angle_atom_site_label_2
_geom_angle_atom_site_label_3
_geom_angle
O3 C1A C6A 123.19(10)
O3 C1A C2A 119.51(10)
C6A C1A C2A 117.27(11)
C3A C2A C1A 118.77(11)
C3A C2A C8A 121.08(10)
C1A C2A C8A 120.13(11)
C2A C3A C4A 123.47(11)
C5A C4A C3A 118.46(12)
C4A C5A C6A 121.04(11)
C5A C6A C1A 120.92(10)
C5A C6A C7A 115.68(10)
C1A C6A C7A 123.36(10)
N2 C7A C6A 125.75(10)
C2A C8A C11A 111.78(12)
C2A C8A C9A 111.19(10)
C11A C8A C9A 107.21(11)
C2A C8A C10A 108.49(10)
C11A C8A C10A 106.78(12)
C9A C8A C10A 111.33(12)
C13A C12A C17A 119.83(10)
C13A C12A N2 124.60(11)
C17A C12A N2 115.50(9)
C14A C13A C12A 119.86(11)
C15A C14A C13A 120.57(11)
C14A C15A C16A 120.13(11)
C15A C16A C17A 119.87(12)
C16A C17A C12A 119.73(10)
C16A C17A N1 124.49(11)
C12A C17A N1 115.50(9)
N1 C18A C19A 125.72(10)
C20A C19A C24A 119.40(11)
C20A C19A C18A 116.07(11)
C24A C19A C18A 124.51(10)
C20A C19A C20' 12.11(9)
C24A C19A C20' 126.31(12)
C18A C19A C20' 108.53(12)
C21A C20A C19A 121.29(14)
C20A C21A C22A 118.50(16)
C23A C22A C21A 122.85(15)
C21' C20' C19A 114.6(6)
C22' C21' C20' 120.6(9)
C21' C22' C23A 126.6(8)
C22A C23A C24A 118.00(13)
C22A C23A C22' 15.4(10)
C24A C23A C22' 112.7(5)
C22A C23A C25A 120.20(12)
C24A C23A C25A 121.70(10)
C22' C23A C25A 122.4(5)
O6 C24A C19A 120.93(9)
O6 C24A C23A 120.65(10)
C19A C24A C23A 118.41(10)
C23A C25A C28A 113.49(10)
C23A C25A C26A 112.17(11)
C28A C25A C26A 107.18(11)
C23A C25A C27A 107.55(10)
C28A C25A C27A 108.84(12)
C26A C25A C27A 107.41(10)
O1B C1B C6B 120.42(10)
O1B C1B C2B 120.81(10)
C6B C1B C2B 118.78(10)
C3B C2B C1B 117.38(11)
C3B C2B C8B 120.56(10)
C1B C2B C8B 121.92(10)
C4B C3B C2B 123.48(12)
C5B C4B C3B 119.01(11)
C4B C5B C6B 120.29(12)
C5B C6B C1B 120.48(11)
C5B C6B C7B 114.67(11)
C1B C6B C7B 124.75(9)
N1B C7B C6B 125.66(11)
C10B C8B C2B 111.74(10)
C10B C8B C11B 107.00(12)
C2B C8B C11B 112.23(11)
C10B C8B C9B 110.16(11)
C2B C8B C9B 108.52(11)
C11B C8B C9B 107.09(11)
C13B C12B C17B 119.54(12)
C13B C12B N1B 124.88(12)
C17B C12B N1B 115.49(10)
C14B C13B C12B 119.85(14)
C15B C14B C13B 120.70(14)
C14B C15B C16B 120.05(14)
C15B C16B C17B 120.02(14)
C16B C17B C12B 119.78(12)
C16B C17B N2B 124.85(12)
C12B C17B N2B 115.34(11)
N2B C18B C19B 125.16(13)
C20B C19B C24B 120.77(13)
C20B C19B C18B 114.87(13)
C24B C19B C18B 124.30(11)
C21B C20B C19B 120.43(15)
C20B C21B C22B 118.99(13)
C23B C22B C21B 123.73(14)
C22B C23B C24B 118.01(14)
C22B C23B C25B 120.77(12)
C24B C23B C25B 121.20(11)
O2B C24B C19B 122.70(11)
O2B C24B C23B 119.26(12)
C19B C24B C23B 118.03(11)
C23B C25B C26B 112.44(13)
C23B C25B C28B 110.79(11)
C26B C25B C28B 106.80(13)
C23B C25B C27B 108.39(12)
C26B C25B C27B 106.92(12)
C28B C25B C27B 111.46(12)
N1S C1S C2S 179.4(2)
C18A N1 C17A 121.47(9)
C18A N1 Zn1 126.88(7)
C17A N1 Zn1 111.63(7)
C7A N2 C12A 121.32(10)
C7A N2 Zn1 124.80(7)
C12A N2 Zn1 113.30(8)
C7B N1B C12B 121.39(10)
C7B N1B Zn2 126.20(9)
C12B N1B Zn2 112.37(7)
C18B N2B C17B 120.88(12)
C18B N2B Zn2 124.62(9)
C17B N2B Zn2 113.65(8)
C1A O3 Zn1 128.84(7)
C24A O6 Zn1 127.23(7)
C24A O6 Zn2 114.52(7)
Zn1 O6 Zn2 95.16(3)
C1B O1B Zn2 125.34(8)
C1B O1B Zn1 118.60(7)
Zn2 O1B Zn1 95.53(3)
C24B O2B Zn2 128.82(8)
O3 Zn1 O6 101.14(3)
O3 Zn1 N2 89.92(4)
O6 Zn1 N2 162.10(4)
O3 Zn1 O1B 118.11(4)
O6 Zn1 O1B 83.62(3)
N2 Zn1 O1B 103.68(3)
O3 Zn1 N1 139.48(4)
O6 Zn1 N1 84.98(3)
N2 Zn1 N1 77.53(4)
O1B Zn1 N1 102.33(4)
O3 Zn1 Zn2 124.05(3)
O6 Zn1 Zn2 42.89(2)
N2 Zn1 Zn2 138.40(3)
O1B Zn1 Zn2 41.87(2)
N1 Zn1 Zn2 87.48(3)
O2B Zn2 O1B 101.80(4)
O2B Zn2 N2B 90.04(4)
O1B Zn2 N2B 162.96(4)
O2B Zn2 O6 117.87(4)
O1B Zn2 O6 83.41(3)
N2B Zn2 O6 102.00(4)
O2B Zn2 N1B 138.14(4)
O1B Zn2 N1B 85.55(4)
N2B Zn2 N1B 77.48(4)
O6 Zn2 N1B 103.84(4)
O2B Zn2 Zn1 124.28(3)
O1B Zn2 Zn1 42.60(2)
N2B Zn2 Zn1 137.10(3)
O6 Zn2 Zn1 41.95(2)
N1B Zn2 Zn1 88.85(3)

loop_
_geom_bond_atom_site_label_1
_geom_bond_atom_site_label_2
_geom_bond_distance
C1A O3 1.3037(15)
C1A C6A 1.4380(15)
C1A C2A 1.4435(16)
C2A C3A 1.3885(18)
C2A C8A 1.5378(17)
C3A C4A 1.4023(19)
C4A C5A 1.3765(18)
C5A C6A 1.4090(17)
C6A C7A 1.4399(16)
C7A N2 1.2917(15)
C8A C11A 1.5380(19)
C8A C9A 1.539(2)
C8A C10A 1.544(2)
C12A C13A 1.3942(15)
C12A C17A 1.4072(16)
C12A N2 1.4112(14)
C13A C14A 1.3919(17)
C14A C15A 1.3891(19)
C15A C16A 1.3919(17)
C16A C17A 1.4013(16)
C17A N1 1.4184(14)
C18A N1 1.2911(14)
C18A C19A 1.4526(15)
C19A C20A 1.4060(19)
C19A C24A 1.4216(15)
C19A C20' 1.460(3)
C20A C21A 1.378(2)
C21A C22A 1.396(2)
C22A C23A 1.386(3)
C20' C21' 1.381(10)
C21' C22' 1.362(12)
C22' C23A 1.502(12)
C23A C24A 1.4330(14)
C23A C25A 1.5317(17)
C24A O6 1.3379(13)
C25A C28A 1.5338(19)
C25A C26A 1.5367(17)
C25A C27A 1.541(2)
C1B O1B 1.3459(12)
C1B C6B 1.4248(17)
C1B C2B 1.4300(16)
C2B C3B 1.3985(16)
C2B C8B 1.5364(18)
C3B C4B 1.396(2)
C4B C5B 1.375(2)
C5B C6B 1.4112(15)
C6B C7B 1.4504(18)
C7B N1B 1.2951(15)
C8B C10B 1.5223(19)
C8B C11B 1.5368(17)
C8B C9B 1.5409(19)
C12B C13B 1.3981(18)
C12B C17B 1.4076(18)
C12B N1B 1.4169(16)
C13B C14B 1.392(2)
C14B C15B 1.384(2)
C15B C16B 1.392(2)
C16B C17B 1.3980(18)
C17B N2B 1.4078(17)
C18B N2B 1.2970(16)
C18B C19B 1.440(2)
C19B C20B 1.4158(18)
C19B C24B 1.432(2)
C20B C21B 1.378(2)
C21B C22B 1.395(3)
C22B C23B 1.3920(19)
C23B C24B 1.4438(18)
C23B C25B 1.529(2)
C24B O2B 1.3092(15)
C25B C26B 1.5393(19)
C25B C28B 1.542(2)
C25B C27B 1.5446(19)
C1S N1S 1.133(2)
C1S C2S 1.456(3)
N1 Zn1 2.1244(9)
N2 Zn1 2.0689(10)
N1B Zn2 2.1159(10)
N2B Zn2 2.0726(11)
O3 Zn1 1.9446(9)
O6 Zn1 2.0578(8)
O6 Zn2 2.0953(8)
O1B Zn2 2.0560(9)
O1B Zn1 2.0849(8)
O2B Zn2 1.9443(9)
Zn1 Zn2 3.0659(2)

loop_
_geom_torsion_atom_site_label_1
_geom_torsion_atom_site_label_2
_geom_torsion_atom_site_label_3
_geom_torsion_atom_site_label_4
_geom_torsion
O3 C1A C2A C3A -179.87(10)
C6A C1A C2A C3A -1.56(16)
O3 C1A C2A C8A -0.95(16)
C6A C1A C2A C8A 177.37(10)
C1A C2A C3A C4A 2.20(18)
C8A C2A C3A C4A -176.71(11)
C2A C3A C4A C5A -0.36(19)
C3A C4A C5A C6A -2.11(18)
C4A C5A C6A C1A 2.69(17)
C4A C5A C6A C7A -179.81(11)
O3 C1A C6A C5A 177.46(10)
C2A C1A C6A C5A -0.79(16)
O3 C1A C6A C7A 0.15(17)
C2A C1A C6A C7A -178.09(10)
C5A C6A C7A N2 168.60(11)
C1A C6A C7A N2 -13.96(17)
C3A C2A C8A C11A -4.26(17)
C1A C2A C8A C11A 176.84(12)
C3A C2A C8A C9A -124.04(13)
C1A C2A C8A C9A 57.06(15)
C3A C2A C8A C10A 113.22(13)
C1A C2A C8A C10A -65.69(14)
C17A C12A C13A C14A 0.36(17)
N2 C12A C13A C14A 177.12(11)
C12A C13A C14A C15A -0.75(19)
C13A C14A C15A C16A 0.3(2)
C14A C15A C16A C17A 0.5(2)
C15A C16A C17A C12A -0.91(19)
C15A C16A C17A N1 -174.60(12)
C13A C12A C17A C16A 0.46(17)
N2 C12A C17A C16A -176.59(11)
C13A C12A C17A N1 174.70(10)
N2 C12A C17A N1 -2.35(14)
N1 C18A C19A C20A 177.52(13)
N1 C18A C19A C24A -4.01(19)
N1 C18A C19A C20' 167.26(13)
C24A C19A C20A C21A 2.1(2)
C18A C19A C20A C21A -179.33(14)
C20' C19A C20A C21A -125.7(5)
C19A C20A C21A C22A 5.8(2)
C20A C21A C22A C23A -3.7(2)
C20A C19A C20' C21' 56.0(12)
C24A C19A C20' C21' -2.6(12)
C18A C19A C20' C21' -173.7(12)
C19A C20' C21' C22' 8(2)
C20' C21' C22' C23A -12(3)
C21A C22A C23A C24A -6.3(2)
C21A C22A C23A C22' 67(2)
C21A C22A C23A C25A 170.11(13)
C21' C22' C23A C22A -105(3)
C21' C22' C23A C24A 8(2)
C21' C22' C23A C25A 168.4(14)
C20A C19A C24A O6 166.87(13)
C18A C19A C24A O6 -11.55(18)
C20' C19A C24A O6 178.74(13)
C20A C19A C24A C23A -12.08(18)
C18A C19A C24A C23A 169.49(11)
C20' C19A C24A C23A -0.2(2)
C22A C23A C24A O6 -164.94(13)
C22' C23A C24A O6 179.0(11)
C25A C23A C24A O6 18.67(17)
C22A C23A C24A C19A 14.01(18)
C22' C23A C24A C19A -2.0(11)
C25A C23A C24A C19A -162.37(11)
C22A C23A C25A C28A 117.56(15)
C24A C23A C25A C28A -66.14(16)
C22' C23A C25A C28A 135.4(12)
C22A C23A C25A C26A -4.10(18)
C24A C23A C25A C26A 172.20(11)
C22' C23A C25A C26A 13.8(12)
C22A C23A C25A C27A -122.00(14)
C24A C23A C25A C27A 54.31(15)
C22' C23A C25A C27A -104.1(12)
O1B C1B C2B C3B -172.05(11)
C6B C1B C2B C3B 7.84(17)
O1B C1B C2B C8B 12.30(17)
C6B C1B C2B C8B -167.81(11)
C1B C2B C3B C4B -2.05(19)
C8B C2B C3B C4B 173.66(13)
C2B C3B C4B C5B -3.5(2)
C3B C4B C5B C6B 3.1(2)
C4B C5B C6B C1B 2.82(19)
C4B C5B C6B C7B -173.77(12)
O1B C1B C6B C5B 171.51(11)
C2B C1B C6B C5B -8.38(17)
O1B C1B C6B C7B -12.26(18)
C2B C1B C6B C7B 167.84(11)
C5B C6B C7B N1B 169.92(12)
C1B C6B C7B N1B -6.5(2)
C3B C2B C8B C10B 120.21(13)
C1B C2B C8B C10B -64.28(16)
C3B C2B C8B C11B 0.02(17)
C1B C2B C8B C11B 175.53(12)
C3B C2B C8B C9B -118.13(13)
C1B C2B C8B C9B 57.38(14)
C17B C12B C13B C14B 0.7(2)
N1B C12B C13B C14B -175.83(13)
C12B C13B C14B C15B 0.9(2)
C13B C14B C15B C16B -0.9(3)
C14B C15B C16B C17B -0.7(2)
C15B C16B C17B C12B 2.3(2)
C15B C16B C17B N2B -179.63(13)
C13B C12B C17B C16B -2.28(19)
N1B C12B C17B C16B 174.57(12)
C13B C12B C17B N2B 179.46(11)
N1B C12B C17B N2B -3.69(16)
N2B C18B C19B C20B 167.84(12)
N2B C18B C19B C24B -14.9(2)
C24B C19B C20B C21B 1.7(2)
C18B C19B C20B C21B 179.03(12)
C19B C20B C21B C22B -1.8(2)
C20B C21B C22B C23B 0.3(2)
C21B C22B C23B C24B 1.4(2)
C21B C22B C23B C25B -177.38(13)
C20B C19B C24B O2B 178.75(12)
C18B C19B C24B O2B 1.69(19)
C20B C19B C24B C23B -0.01(18)
C18B C19B C24B C23B -177.07(11)
C22B C23B C24B O2B 179.73(11)
C25B C23B C24B O2B -1.50(18)
C22B C23B C24B C19B -1.47(17)
C25B C23B C24B C19B 177.30(11)
C22B C23B C25B C26B -3.31(18)
C24B C23B C25B C26B 177.95(12)
C22B C23B C25B C28B -122.74(13)
C24B C23B C25B C28B 58.52(15)
C22B C23B C25B C27B 114.66(13)
C24B C23B C25B C27B -64.07(15)
C19A C18A N1 C17A 176.49(11)
C19A C18A N1 Zn1 -5.57(17)
C16A C17A N1 C18A -24.22(17)
C12A C17A N1 C18A 161.85(11)
C16A C17A N1 Zn1 157.55(10)
C12A C17A N1 Zn1 -16.38(12)
C6A C7A N2 C12A 177.07(10)
C6A C7A N2 Zn1 6.45(16)
C13A C12A N2 C7A 32.18(17)
C17A C12A N2 C7A -150.93(10)
C13A C12A N2 Zn1 -156.20(9)
C17A C12A N2 Zn1 20.69(12)
C6B C7B N1B C12B 178.90(11)
C6B C7B N1B Zn2 -3.75(18)
C13B C12B N1B C7B -19.76(19)
C17B C12B N1B C7B 163.57(11)
C13B C12B N1B Zn2 162.56(10)
C17B C12B N1B Zn2 -14.11(13)
C19B C18B N2B C17B 174.76(11)
C19B C18B N2B Zn2 6.01(17)
C16B C17B N2B C18B 32.19(19)
C12B C17B N2B C18B -149.65(12)
C16B C17B N2B Zn2 -157.90(11)
C12B C17B N2B Zn2 20.26(13)
C6A C1A O3 Zn1 20.45(16)
C2A C1A O3 Zn1 -161.34(8)
C19A C24A O6 Zn1 36.64(15)
C23A C24A O6 Zn1 -144.43(9)
C19A C24A O6 Zn2 -81.44(12)
C23A C24A O6 Zn2 97.49(11)
C6B C1B O1B Zn2 40.28(14)
C2B C1B O1B Zn2 -139.83(9)
C6B C1B O1B Zn1 -81.13(12)
C2B C1B O1B Zn1 98.76(11)
C19B C24B O2B Zn2 19.91(17)
C23B C24B O2B Zn2 -161.35(9)
C1A O3 Zn1 O6 172.88(9)
C1A O3 Zn1 N2 -21.30(10)
C1A O3 Zn1 O1B 84.21(10)
C1A O3 Zn1 N1 -91.78(10)
C1A O3 Zn1 Zn2 133.06(9)
C24A O6 Zn1 O3 104.91(9)
Zn2 O6 Zn1 O3 -128.79(3)
C24A O6 Zn1 N2 -22.29(17)
Zn2 O6 Zn1 N2 104.00(11)
C24A O6 Zn1 O1B -137.63(9)
Zn2 O6 Zn1 O1B -11.33(3)
C24A O6 Zn1 N1 -34.59(9)
Zn2 O6 Zn1 N1 91.70(4)
C24A O6 Zn1 Zn2 -126.30(10)
C7A N2 Zn1 O3 7.77(9)
C12A N2 Zn1 O3 -163.51(7)
C7A N2 Zn1 O6 136.38(11)
C12A N2 Zn1 O6 -34.90(16)
C7A N2 Zn1 O1B -111.21(9)
C12A N2 Zn1 O1B 77.51(7)
C7A N2 Zn1 N1 148.93(10)
C12A N2 Zn1 N1 -22.35(7)
C7A N2 Zn1 Zn2 -139.55(8)
C12A N2 Zn1 Zn2 49.17(9)
C1B O1B Zn1 O3 -113.58(8)
Zn2 O1B Zn1 O3 110.81(4)
C1B O1B Zn1 O6 147.18(8)
Zn2 O1B Zn1 O6 11.56(3)
C1B O1B Zn1 N2 -16.20(9)
Zn2 O1B Zn1 N2 -151.82(3)
C1B O1B Zn1 N1 63.76(8)
Zn2 O1B Zn1 N1 -71.86(4)
C1B O1B Zn1 Zn2 135.62(9)
C18A N1 Zn1 O3 -82.44(12)
C17A N1 Zn1 O3 95.67(8)
C18A N1 Zn1 O6 18.85(10)
C17A N1 Zn1 O6 -163.04(8)
C18A N1 Zn1 N2 -157.31(11)
C17A N1 Zn1 N2 20.80(7)
C18A N1 Zn1 O1B 101.18(10)
C17A N1 Zn1 O1B -80.71(8)
C18A N1 Zn1 Zn2 61.77(10)
C17A N1 Zn1 Zn2 -120.12(7)
C24B O2B Zn2 O1B 170.54(10)
C24B O2B Zn2 N2B -21.81(11)
C24B O2B Zn2 O6 81.81(11)
C24B O2B Zn2 N1B -92.90(11)
C24B O2B Zn2 Zn1 130.69(10)
C1B O1B Zn2 O2B 100.31(8)
Zn1 O1B Zn2 O2B -128.53(4)
C1B O1B Zn2 N2B -32.82(17)
Zn1 O1B Zn2 N2B 98.35(12)
C1B O1B Zn2 O6 -142.52(8)
Zn1 O1B Zn2 O6 -11.36(3)
C1B O1B Zn2 N1B -38.02(8)
Zn1 O1B Zn2 N1B 93.15(4)
C1B O1B Zn2 Zn1 -131.17(9)
C18B N2B Zn2 O2B 8.67(10)
C17B N2B Zn2 O2B -160.80(8)
C18B N2B Zn2 O1B 143.07(12)
C17B N2B Zn2 O1B -26.40(17)
C18B N2B Zn2 O6 -109.89(10)
C17B N2B Zn2 O6 80.63(8)
C18B N2B Zn2 N1B 148.38(11)
C17B N2B Zn2 N1B -21.09(8)
C18B N2B Zn2 Zn1 -137.24(9)
C17B N2B Zn2 Zn1 53.29(9)
C24A O6 Zn2 O2B -113.47(7)
Zn1 O6 Zn2 O2B 111.39(4)
C24A O6 Zn2 O1B 146.64(7)
Zn1 O6 Zn2 O1B 11.50(3)
C24A O6 Zn2 N2B -16.97(8)
Zn1 O6 Zn2 N2B -152.11(4)
C24A O6 Zn2 N1B 62.90(8)
Zn1 O6 Zn2 N1B -72.24(4)
C24A O6 Zn2 Zn1 135.14(8)
C7B N1B Zn2 O2B -82.96(12)
C12B N1B Zn2 O2B 94.59(9)
C7B N1B Zn2 O1B 19.77(10)
C12B N1B Zn2 O1B -162.68(8)
C7B N1B Zn2 N2B -158.67(11)
C12B N1B Zn2 N2B 18.88(8)
C7B N1B Zn2 O6 101.86(10)
C12B N1B Zn2 O6 -80.59(8)
C7B N1B Zn2 Zn1 62.30(10)
C12B N1B Zn2 Zn1 -120.15(8)
O3 Zn1 Zn2 O2B -27.69(4)
O6 Zn1 Zn2 O2B -95.05(5)
N2 Zn1 Zn2 O2B 111.64(5)
O1B Zn1 Zn2 O2B 67.93(5)
N1 Zn1 Zn2 O2B 179.61(4)
O3 Zn1 Zn2 O1B -95.62(5)
O6 Zn1 Zn2 O1B -162.99(5)
N2 Zn1 Zn2 O1B 43.71(5)
N1 Zn1 Zn2 O1B 111.68(4)
O3 Zn1 Zn2 N2B 109.60(5)
O6 Zn1 Zn2 N2B 42.23(5)
N2 Zn1 Zn2 N2B -111.07(6)
O1B Zn1 Zn2 N2B -154.78(5)
N1 Zn1 Zn2 N2B -43.10(5)
O3 Zn1 Zn2 O6 67.37(4)
N2 Zn1 Zn2 O6 -153.30(5)
O1B Zn1 Zn2 O6 162.99(5)
N1 Zn1 Zn2 O6 -85.33(4)
O3 Zn1 Zn2 N1B 179.71(4)
O6 Zn1 Zn2 N1B 112.34(4)
N2 Zn1 Zn2 N1B -40.96(5)
O1B Zn1 Zn2 N1B -84.67(4)
N1 Zn1 Zn2 N1B 27.01(4)
